data_4115154
loop_
_publ_author_name
'Paul W. Baures'
'Alicia M. Beatty'
'Muthu Dhanasekaran'
'Brian A. Helfrich'
'Waleska P\'erez-Segarra'
'John Desper'

_publ_section_title
;
 Solution and Solid-State Models of Peptide CH...O Hydrogen Bonds
;
_journal_name_full 'Journal of the American Chemical Society'
_journal_page_first 11315
_journal_page_last 11323
_journal_paper_doi 10.1021/ja0257366
_journal_volume 124
_journal_year 2002
_chemical_formula_moiety 'C14 H18 N2 O2'
_chemical_formula_sum 'C14 H18 N2 O2'
_chemical_formula_weight 246.30
_chemical_name_common
;
N-cinnamoyl alanine amide
;
_chemical_name_systematic
;
(S)-Valine-N-[(2E)-1-oxo-3-phenyl-2-propenyl) amide
;
_space_group_IT_number 5
_symmetry_cell_setting monoclinic
_symmetry_space_group_name_Hall 'C 2y'
_symmetry_space_group_name_H-M 'C 1 2 1'
_atom_sites_solution_hydrogens geom
_atom_sites_solution_primary direct
_atom_sites_solution_secondary difmap
_audit_creation_method SHELXL-97
_cell_angle_alpha 90.00
_cell_angle_beta 97.137(7)
_cell_angle_gamma 90.00
_cell_formula_units_Z 4
_cell_length_a 13.514(6)
_cell_length_b 4.7974(19)
_cell_length_c 21.238(10)
_cell_measurement_reflns_used 613
_cell_measurement_temperature 293(2)
_cell_measurement_theta_max 21.8
_cell_measurement_theta_min 2.9
_cell_volume 1366.2(10)
_computing_cell_refinement 'Bruker SMART'
_computing_data_collection 'Bruker SMART'
_computing_data_reduction 'Bruker SHELXTL'
_computing_molecular_graphics 'Bruker SHELXTL'
_computing_publication_material 'Bruker SHELXTL'
_computing_structure_refinement 'SHELXL-97 (Sheldrick, 1997)'
_computing_structure_solution 'SHELXS-97 (Sheldrick, 1990)'
_diffrn_ambient_temperature 293(2)
_diffrn_measured_fraction_theta_full 0.996
_diffrn_measured_fraction_theta_max 0.996
_diffrn_measurement_device_type 'CCD area detector'
_diffrn_measurement_method 'phi and omega scans'
_diffrn_radiation_monochromator graphite
_diffrn_radiation_source 'fine-focus sealed tube'
_diffrn_radiation_type MoK\a
_diffrn_radiation_wavelength 0.71073
_diffrn_reflns_av_R_equivalents 0.0426
_diffrn_reflns_av_sigmaI/netI 0.0656
_diffrn_reflns_limit_h_max 14
_diffrn_reflns_limit_h_min -13
_diffrn_reflns_limit_k_max 5
_diffrn_reflns_limit_k_min -5
_diffrn_reflns_limit_l_max 22
_diffrn_reflns_limit_l_min -22
_diffrn_reflns_number 3048
_diffrn_reflns_theta_full 22.15
_diffrn_reflns_theta_max 22.15
_diffrn_reflns_theta_min 0.97
_exptl_absorpt_coefficient_mu 0.081
_exptl_absorpt_correction_type none
_exptl_crystal_colour colorless
_exptl_crystal_density_diffrn 1.197
_exptl_crystal_description prism
_exptl_crystal_F_000 528
_exptl_crystal_size_max 0.30
_exptl_crystal_size_mid 0.15
_exptl_crystal_size_min 0.10
_refine_diff_density_max 0.160
_refine_diff_density_min -0.161
_refine_diff_density_rms 0.037
_refine_ls_extinction_method none
_refine_ls_goodness_of_fit_ref 1.128
_refine_ls_hydrogen_treatment mixed
_refine_ls_matrix_type full
_refine_ls_number_parameters 163
_refine_ls_number_reflns 978
_refine_ls_number_restraints 1
_refine_ls_restrained_S_all 1.128
_refine_ls_R_factor_all 0.0648
_refine_ls_R_factor_gt 0.0400
_refine_ls_shift/su_max 0.000
_refine_ls_shift/su_mean 0.000
_refine_ls_structure_factor_coef Fsqd
_refine_ls_weighting_details 'calc w=1/[\s^2^(Fo^2^)+(0.0400P)^2^+0.0000P] where P=(Fo^2^+2Fc^2^)/3'
_refine_ls_weighting_scheme calc
_refine_ls_wR_factor_gt 0.0805
_refine_ls_wR_factor_ref 0.1031
_reflns_number_gt 708
_reflns_number_total 978
_reflns_threshold_expression >2sigma(I)
_cod_data_source_file ja0257366_s2_4.cif
_cod_data_source_block (S)-Valine-N-[(2E)-1-oxo-3-phenyl-2-propenyl)_amide_(5).
_cod_database_code 4115154

loop_
_symmetry_equiv_pos_as_xyz
'x, y, z'
'-x, y, -z'
'x+1/2, y+1/2, z'
'-x+1/2, y+1/2, -z'

loop_
_atom_site_label
_atom_site_type_symbol
_atom_site_fract_x
_atom_site_fract_y
_atom_site_fract_z
_atom_site_U_iso_or_equiv
_atom_site_adp_type
_atom_site_occupancy
_atom_site_symmetry_multiplicity
_atom_site_calc_flag
_atom_site_refinement_flags
N1 N 0.0072(3) -0.0623(9) 0.1927(2) 0.0361(13) Uani 1 1 d .
H1B H 0.0169 -0.2719 0.1980 0.043 Uiso 1 1 d R
H1A H -0.0575 -0.0060 0.2006 0.043 Uiso 1 1 d R
C1 C 0.0800(4) 0.1120(12) 0.1830(3) 0.0322(15) Uani 1 1 d .
O1 O 0.0712(3) 0.3680(7) 0.18454(19) 0.0446(12) Uani 1 1 d .
C2 C 0.1782(3) -0.0180(10) 0.1701(2) 0.0275(14) Uani 1 1 d .
H2 H 0.1786 -0.2424 0.1711 0.033 Uiso 1 1 d R
C13 C 0.2014(4) 0.0595(12) 0.1033(3) 0.0375(16) Uani 1 1 d .
H13 H 0.2056 0.2630 0.1007 0.045 Uiso 1 1 calc R
C14 C 0.1163(4) -0.0396(15) 0.0535(3) 0.061(2) Uani 1 1 d .
H14A H 0.0545 0.0403 0.0626 0.073 Uiso 1 1 calc R
H14B H 0.1118 -0.2392 0.0548 0.073 Uiso 1 1 calc R
H14C H 0.1294 0.0183 0.0121 0.073 Uiso 1 1 calc R
C15 C 0.3011(4) -0.0627(14) 0.0902(3) 0.0540(19) Uani 1 1 d .
H15A H 0.3530 0.0011 0.1219 0.065 Uiso 1 1 calc R
H15B H 0.3153 -0.0036 0.0491 0.065 Uiso 1 1 calc R
H15C H 0.2977 -0.2625 0.0913 0.065 Uiso 1 1 calc R
N3 N 0.2537(3) 0.0829(9) 0.21936(19) 0.0297(12) Uani 1 1 d .
H3 H 0.2604 0.2882 0.2244 0.036 Uiso 1 1 d R
C4 C 0.3220(4) -0.0831(11) 0.2517(3) 0.0277(14) Uani 1 1 d .
O4 O 0.3258(3) -0.3374(7) 0.24239(17) 0.0337(10) Uani 1 1 d .
C5 C 0.3931(4) 0.0626(11) 0.2983(2) 0.0294(14) Uani 1 1 d .
H5 H 0.3765 0.2381 0.3123 0.035 Uiso 1 1 calc R
C6 C 0.4811(4) -0.0491(12) 0.3213(2) 0.0334(15) Uani 1 1 d .
H6 H 0.4932 -0.2317 0.3096 0.040 Uiso 1 1 calc R
C7 C 0.5597(4) 0.0914(11) 0.3630(2) 0.0315(15) Uani 1 1 d .
C8 C 0.5391(4) 0.2889(14) 0.4078(3) 0.0443(17) Uani 1 1 d .
H8A H 0.4733 0.3276 0.4133 0.053 Uiso 1 1 calc R
C9 C 0.6155(5) 0.4266(13) 0.4438(3) 0.0507(18) Uani 1 1 d .
H9A H 0.6010 0.5571 0.4737 0.061 Uiso 1 1 calc R
C10 C 0.7136(5) 0.3729(13) 0.4360(3) 0.0488(18) Uani 1 1 d .
H10A H 0.7650 0.4691 0.4598 0.059 Uiso 1 1 calc R
C11 C 0.7343(5) 0.1762(14) 0.3926(3) 0.0479(18) Uani 1 1 d .
H11A H 0.8003 0.1387 0.3872 0.058 Uiso 1 1 calc R
C12 C 0.6586(4) 0.0337(12) 0.3571(3) 0.0402(16) Uani 1 1 d .
H12A H 0.6739 -0.1029 0.3288 0.048 Uiso 1 1 calc R

loop_
_atom_site_aniso_label
_atom_site_aniso_U_11
_atom_site_aniso_U_22
_atom_site_aniso_U_33
_atom_site_aniso_U_23
_atom_site_aniso_U_13
_atom_site_aniso_U_12
N1 0.027(3) 0.019(3) 0.065(3) 0.004(3) 0.014(3) -0.001(2)
C1 0.033(4) 0.027(4) 0.036(4) 0.002(3) 0.003(3) 0.002(3)
O1 0.041(3) 0.022(2) 0.072(3) -0.001(2) 0.013(2) 0.0010(19)
C2 0.024(3) 0.015(3) 0.043(4) -0.002(3) 0.003(3) 0.003(3)
C13 0.041(4) 0.028(3) 0.042(4) 0.001(3) 0.004(3) 0.000(3)
C14 0.067(5) 0.076(5) 0.039(4) 0.002(4) 0.000(4) -0.003(5)
C15 0.055(4) 0.061(5) 0.051(4) 0.000(4) 0.026(4) 0.001(4)
N3 0.028(3) 0.018(2) 0.043(3) -0.003(2) 0.003(3) 0.002(2)
C4 0.021(3) 0.026(4) 0.037(4) -0.002(3) 0.010(3) 0.002(3)
O4 0.031(2) 0.018(2) 0.052(3) -0.0004(19) 0.004(2) 0.0025(17)
C5 0.028(3) 0.022(3) 0.038(3) 0.003(3) 0.006(3) 0.006(3)
C6 0.040(4) 0.026(3) 0.036(4) 0.000(3) 0.009(3) -0.002(3)
C7 0.031(4) 0.029(4) 0.034(4) 0.004(3) 0.001(3) 0.004(3)
C8 0.033(4) 0.046(4) 0.052(4) -0.004(4) -0.002(3) 0.005(3)
C9 0.060(5) 0.039(4) 0.050(4) -0.011(3) -0.006(4) 0.008(4)
C10 0.051(5) 0.044(4) 0.046(4) 0.009(4) -0.012(4) -0.015(4)
C11 0.040(4) 0.054(5) 0.049(4) 0.000(4) 0.003(4) 0.002(4)
C12 0.032(4) 0.047(4) 0.041(4) -0.004(3) 0.001(3) 0.000(3)

loop_
_atom_type_symbol
_atom_type_description
_atom_type_scat_dispersion_real
_atom_type_scat_dispersion_imag
_atom_type_scat_source
C C 0.0033 0.0016 'International Tables Vol C Tables 4.2.6.8 and 6.1.1.4'
H H 0.0000 0.0000 'International Tables Vol C Tables 4.2.6.8 and 6.1.1.4'
N N 0.0061 0.0033 'International Tables Vol C Tables 4.2.6.8 and 6.1.1.4'
O O 0.0106 0.0060 'International Tables Vol C Tables 4.2.6.8 and 6.1.1.4'

loop_
_geom_angle_atom_site_label_1
_geom_angle_atom_site_label_2
_geom_angle_atom_site_label_3
_geom_angle
O1 C1 N1 123.1(5)
O1 C1 C2 120.1(5)
N1 C1 C2 116.8(5)
N3 C2 C1 106.5(4)
N3 C2 C13 112.3(4)
C1 C2 C13 110.5(4)
C15 C13 C2 111.2(4)
C15 C13 C14 110.9(5)
C2 C13 C14 109.8(4)
C4 N3 C2 123.3(4)
O4 C4 N3 122.9(5)
O4 C4 C5 122.7(5)
N3 C4 C5 114.4(5)
C6 C5 C4 122.2(5)
C5 C6 C7 125.6(5)
C12 C7 C8 118.3(5)
C12 C7 C6 119.3(5)
C8 C7 C6 122.4(5)
C9 C8 C7 120.3(6)
C8 C9 C10 120.6(6)
C11 C10 C9 119.2(6)
C10 C11 C12 120.7(6)
C11 C12 C7 120.7(6)

loop_
_geom_bond_atom_site_label_1
_geom_bond_atom_site_label_2
_geom_bond_distance
N1 C1 1.327(6)
C1 O1 1.235(6)
C1 C2 1.522(7)
C2 N3 1.451(6)
C2 C13 1.535(7)
C13 C15 1.526(7)
C13 C14 1.538(7)
N3 C4 1.342(6)
C4 O4 1.238(6)
C4 C5 1.468(7)
C5 C6 1.340(6)
C6 C7 1.461(7)
C7 C12 1.385(7)
C7 C8 1.395(7)
C8 C9 1.375(8)
C9 C10 1.380(8)
C10 C11 1.371(8)
C11 C12 1.376(7)

loop_
_geom_torsion_atom_site_label_1
_geom_torsion_atom_site_label_2
_geom_torsion_atom_site_label_3
_geom_torsion_atom_site_label_4
_geom_torsion
O1 C1 C2 N3 58.6(7)
N1 C1 C2 N3 -120.8(5)
O1 C1 C2 C13 -63.7(7)
N1 C1 C2 C13 116.9(5)
N3 C2 C13 C15 59.8(6)
C1 C2 C13 C15 178.5(5)
N3 C2 C13 C14 -177.1(4)
C1 C2 C13 C14 -58.3(6)
C1 C2 N3 C4 133.8(5)
C13 C2 N3 C4 -105.1(5)
C2 N3 C4 O4 -0.5(8)
C2 N3 C4 C5 178.4(4)
O4 C4 C5 C6 18.4(8)
N3 C4 C5 C6 -160.5(5)
C4 C5 C6 C7 174.0(5)
C5 C6 C7 C12 -145.5(6)
C5 C6 C7 C8 32.7(8)
C12 C7 C8 C9 1.6(8)
C6 C7 C8 C9 -176.6(5)
C7 C8 C9 C10 0.3(9)
C8 C9 C10 C11 -1.2(9)
C9 C10 C11 C12 0.1(8)
C10 C11 C12 C7 1.9(9)
C8 C7 C12 C11 -2.7(8)
C6 C7 C12 C11 175.5(5)
